data_1568842
loop_
_publ_author_name
'Mikherdov, Alexander S.'
'Jin, Mingoo'
'Ito, Hajime'

_publ_section_title
;
 Exploring Au(i) involving halogen bonding with N-heterocyclic carbene
 Au(i) aryl complexes in crystalline media
;
_journal_issue 17
_journal_name_full 'Chemical Science'
_journal_page_first 4485
_journal_page_last 4494
_journal_paper_doi 10.1039/D3SC00373F
_journal_volume 14
_journal_year 2023
_chemical_formula_moiety 'C30 H37 Au N2, C6 F4 I2'
_chemical_formula_sum 'C36 H37 Au F4 I2 N2'
_chemical_formula_weight 1024.478
_space_group_crystal_system monoclinic
_space_group_IT_number 15
_space_group_name_Hall '-C 2yc'
_space_group_name_H-M_alt 'C 1 2/c 1'
_symmetry_Int_Tables_number 15
_atom_sites_solution_primary dual
_audit_creation_date 2022-03-24
_audit_creation_method
;
Olex2 1.5-alpha
(compiled 2022.03.08 svn.r54f81f84 for OlexSys, GUI svn.r6487)
;
_audit_update_record
;
2022-11-11 deposited with the CCDC.	2023-04-10 downloaded from the CCDC.
;
_cell_angle_alpha 90
_cell_angle_beta 106.950(1)
_cell_angle_gamma 90
_cell_formula_units_Z 4
_cell_length_a 16.3119(2)
_cell_length_b 13.8965(1)
_cell_length_c 16.6717(2)
_cell_measurement_reflns_used 20062
_cell_measurement_temperature 123
_cell_measurement_theta_max 76.3050
_cell_measurement_theta_min 4.2480
_cell_volume 3614.95(7)
_computing_cell_refinement 'CrysAlisPro 1.171.40.69a (Rigaku OD, 2020)'
_computing_data_collection 'CrysAlisPro 1.171.40.69a (Rigaku OD, 2020)'
_computing_data_reduction 'CrysAlisPro 1.171.40.69a (Rigaku OD, 2020)'
_computing_molecular_graphics 'Olex2 1.5-alpha (Dolomanov et al., 2009)'
_computing_publication_material 'Olex2 1.5-alpha (Dolomanov et al., 2009)'
_computing_structure_refinement 'olex2.refine 1.5-alpha (Bourhis et al., 2015)'
_computing_structure_solution 'ShelXT (Sheldrick, 2015)'
_diffrn_ambient_temperature 123
_diffrn_detector 'Hybrid Pixel Array Detector'
_diffrn_detector_area_resol_mean 10.0000
_diffrn_detector_type HyPix
_diffrn_measured_fraction_theta_full 0.9991
_diffrn_measured_fraction_theta_max 0.9798
_diffrn_measurement_details
;
List of Runs (angles in degrees, time in seconds):

  # Type    Start    End  Width  t~exp~   \w     \q     \k     \f   Frames
#--------------------------------------------------------------------------
  1  \w    118.00 144.00   0.50    0.22    --  102.75  37.00  30.00   52
  2  \w    138.00 174.00   0.50    0.22    --  102.75  37.00 -30.00   72
  3  \w     95.00 135.00   0.50    0.22    --  102.75  37.00 -30.00   80
  4  \w     95.00 171.00   0.50    0.22    --  102.75  37.00   0.00  152
  5  \w    116.00 174.00   0.50    0.22    --  102.75  37.00 -60.00  116
  6  \w    105.00 165.00   0.50    0.22    --  102.75  37.00-120.00  120
  7  \w     96.00 138.00   0.50    0.22    --  102.75  19.00-180.00   84
  8  \w    -61.00  21.00   0.50    0.06    --  -49.03  57.00-150.00  164
  9  \w     -2.00  24.00   0.50    0.06    --  -49.03  19.00 -90.00   52
 10  \w    -14.00  11.00   0.50    0.06    --  -49.03  19.00 120.00   50
 11  \w     31.00  63.00   0.50    0.22    --  102.75 -57.00-180.00   64
 12  \w     43.00  69.00   0.50    0.22    --  102.75 -57.00-150.00   52
 13  \w     32.00  61.00   0.50    0.22    --  102.75 -57.00 -60.00   58
 14  \w     35.00  69.00   0.50    0.22    --  102.75 -57.00 120.00   68
 15  \w     32.00  69.00   0.50    0.22    --  102.75 -57.00 150.00   74
 16  \w    -23.00  12.00   0.50    0.06    --   49.03 -19.00  90.00   70
 17  \w    -17.00  10.00   0.50    0.06    --   49.03 -19.00 -60.00   54
 18  \w    -23.00  17.00   0.50    0.06    --   49.03 -19.00 -90.00   80
 19  \w    -13.00  13.00   0.50    0.06    --   49.03 -19.00-180.00   52
 20  \w    118.00 149.00   0.50    0.22    --  102.75 111.00 -93.00   62
 21  \w     76.00 106.00   0.50    0.22    --  102.75 -99.00  90.00   60
 22  \w     31.00  59.00   0.50    0.22    --  102.75 -99.00  90.00   56
 23  \w     35.00 111.00   0.50    0.22    --  102.75-125.00  90.00  152
 24  \w     68.00 108.00   0.50    0.22    --  102.75-111.00 172.00   80
 25  \w     22.00  68.00   0.50    0.06    --   49.03-111.00 172.00   92
 26  \w     35.00 105.00   0.50    0.22    --  102.75 -99.00 -30.00  140
 27  \w     58.00 106.00   0.50    0.22    --  102.75 -99.00-150.00   96
 28  \w   -141.00 -90.00   0.50    0.22    -- -102.00 -57.00  30.00  102
 29  \w   -120.00 -75.00   0.50    0.06    --  -49.03-125.00-120.00   90
 30  \w   -113.00 -88.00   0.50    0.06    --  -49.03-125.00 -30.00   50
 31  \w   -128.00-100.00   0.50    0.22    -- -102.00-111.00 172.00   56
 32  \w    -64.00 -34.00   0.50    0.22    -- -102.00  57.00 120.00   60
 33  \w    -55.00 -30.00   0.50    0.22    -- -102.00  57.00  60.00   50
 34  \w    -65.00 -40.00   0.50    0.22    -- -102.00  57.00   0.00   50
 35  \w    -65.00 -38.00   0.50    0.22    -- -102.00  57.00 -90.00   54
 36  \w   -107.00 -36.00   0.50    0.22    -- -102.00 111.00 -93.00  142
 37  \w   -105.00 -35.00   0.50    0.22    -- -102.00 125.00-150.00  140
 38  \w    -87.00  -5.00   0.50    0.06    --  -49.03 111.00 -93.00  164
 39  \w    -64.00 -33.00   0.50    0.22    -- -102.00 125.00 -30.00   62
 40  \w   -108.00 -76.00   0.50    0.22    -- -102.00 125.00 -30.00   64
 41  \w    -85.00 -30.00   0.50    0.22    -- -102.00 125.00  60.00  110
;
_diffrn_measurement_device 'four-circle diffractometer'
_diffrn_measurement_device_type 'XtaLAB Synergy R, DW system, HyPix'
_diffrn_measurement_method '\w scans'
_diffrn_orient_matrix_type 'CrysAlisPro convention (1999,Acta A55,543-557)'
_diffrn_orient_matrix_UB_11 -0.0473607000
_diffrn_orient_matrix_UB_12 -0.0842807000
_diffrn_orient_matrix_UB_13 -0.0540834000
_diffrn_orient_matrix_UB_21 0.0731306000
_diffrn_orient_matrix_UB_22 -0.0686148000
_diffrn_orient_matrix_UB_23 0.0450395000
_diffrn_orient_matrix_UB_31 -0.0464529000
_diffrn_orient_matrix_UB_32 -0.0221263000
_diffrn_orient_matrix_UB_33 0.0661202000
_diffrn_radiation_monochromator mirror
_diffrn_radiation_probe x-ray
_diffrn_radiation_type 'Cu K\a'
_diffrn_radiation_wavelength 1.54184
_diffrn_reflns_av_R_equivalents 0.0784
_diffrn_reflns_av_unetI/netI 0.0396
_diffrn_reflns_Laue_measured_fraction_full 0.9991
_diffrn_reflns_Laue_measured_fraction_max 0.9798
_diffrn_reflns_limit_h_max 19
_diffrn_reflns_limit_h_min -20
_diffrn_reflns_limit_k_max 17
_diffrn_reflns_limit_k_min -17
_diffrn_reflns_limit_l_max 21
_diffrn_reflns_limit_l_min -17
_diffrn_reflns_number 22452
_diffrn_reflns_point_group_measured_fraction_full 0.9991
_diffrn_reflns_point_group_measured_fraction_max 0.9798
_diffrn_reflns_theta_full 67.6840
_diffrn_reflns_theta_max 76.46
_diffrn_reflns_theta_min 4.26
_diffrn_source 'Rotating-anode X-ray tube'
_diffrn_source_type 'Rigaku (Cu) X-ray Source'
_exptl_absorpt_coefficient_mu 21.456
_exptl_absorpt_correction_T_max 1.00000
_exptl_absorpt_correction_T_min 0.19591
_exptl_absorpt_correction_type multi-scan
_exptl_absorpt_process_details
;
CrysAlisPro 1.171.40.69a (Rigaku Oxford Diffraction, 2020)
Empirical absorption correction using spherical harmonics,
 implemented in SCALE3 ABSPACK scaling algorithm.
;
_exptl_crystal_colour 'clear light yellow'
_exptl_crystal_colour_lustre clear
_exptl_crystal_colour_modifier light
_exptl_crystal_colour_primary yellow
_exptl_crystal_density_diffrn 1.882
_exptl_crystal_description prism
_exptl_crystal_F_000 1943.879
_exptl_crystal_size_max 0.1
_exptl_crystal_size_mid 0.1
_exptl_crystal_size_min 0.05
_refine_diff_density_max 1.6529
_refine_diff_density_min -1.2132
_refine_diff_density_rms 0.2098
_refine_ls_d_res_high 0.7929
_refine_ls_d_res_low 10.3775
_refine_ls_goodness_of_fit_ref 1.0411
_refine_ls_hydrogen_treatment constr
_refine_ls_matrix_type full
_refine_ls_number_constraints 29
_refine_ls_number_parameters 249
_refine_ls_number_reflns 3732
_refine_ls_number_restraints 0
_refine_ls_restrained_S_all 1.0411
_refine_ls_R_factor_all 0.0341
_refine_ls_R_factor_gt 0.0337
_refine_ls_shift/su_max -0.0009
_refine_ls_shift/su_mean 0.0000
_refine_ls_structure_factor_coef Fsqd
_refine_ls_weighting_details 'w=1/[\s^2^(Fo^2^)+(0.0562P)^2^+20.4368P] where P=(Fo^2^+2Fc^2^)/3'
_refine_ls_weighting_scheme calc
_refine_ls_wR_factor_gt 0.0882
_refine_ls_wR_factor_ref 0.0887
_reflns_Friedel_coverage 0.0
_reflns_limit_h_max 19
_reflns_limit_h_min -20
_reflns_limit_k_max 17
_reflns_limit_k_min 0
_reflns_limit_l_max 20
_reflns_limit_l_min 0
_reflns_number_gt 3686
_reflns_number_total 3732
_reflns_threshold_expression I>=2u(I)
_cod_data_source_file d3sc00373f3.cif
_cod_data_source_block 1Mes-14-FIB_123K
_cod_depositor_comments 'Adding full bibliography for 1568831--1568854.cif.'
_cod_database_code 1568842
_chemical_oxdiff_formula 'Au I F N C H'
_olex2_refinement_description
;
1. Others
 Fixed Sof: H17a(0.5) H17b(0.5) H17c(0.5)
2.a Secondary CH2 refined with riding coordinates:
 C2A(H2Aa,H2Ab)
2.b Aromatic/amide H refined with riding coordinates:
 C14A(H14A), C7A(H7A), C5A(H5A)
2.c Idealised Me refined as rotating group:
 C17A(H17a,H17b,H17c), C11A(H11a,H11b,H11c), C16A(H16a,H16b,H16c), C9A(H9Aa,
 H9Ab,H9Ac), C10A(H10a,H10b,H10c)
;
_olex2_submission_special_instructions 'No special instructions were received'
_oxdiff_exptl_absorpt_empirical_details
;
Empirical correction (ABSPACK) includes:
- Absorption correction using spherical harmonics
- Frame scaling
;
_oxdiff_exptl_absorpt_empirical_full_max 4.731
_oxdiff_exptl_absorpt_empirical_full_min 0.426

loop_
_space_group_symop_id
_space_group_symop_operation_xyz
1 x,y,z
2 -x,y,-z+1/2
3 -x,-y,-z
4 x,-y,z-1/2
5 x+1/2,y+1/2,z
6 -x+1/2,y+1/2,-z+1/2
7 -x+1/2,-y+1/2,-z
8 x+1/2,-y+1/2,z-1/2

loop_
_atom_site_label
_atom_site_type_symbol
_atom_site_fract_x
_atom_site_fract_y
_atom_site_fract_z
_atom_site_U_iso_or_equiv
_atom_site_adp_type
_atom_site_occupancy
_atom_site_site_symmetry_order
_atom_site_refinement_flags_posn
_atom_site_refinement_flags_adp
_atom_site_refinement_flags_occupancy
_atom_site_disorder_group
Au1A Au 0.5 0.38718(4) 0.25 0.0086(4) Uani 1.000000 2 S T P .
I1D1 I 0.38417(5) 0.27307(6) 0.37064(5) 0.0236(4) Uani 1.000000 1 . . . .
F1D1 F 0.20558(19) 0.3715(2) 0.36766(18) 0.0301(6) Uani 1.000000 1 . . . .
F2D1 F 0.39793(17) 0.1480(2) 0.53639(18) 0.0288(6) Uani 1.000000 1 . . . .
N1A N 0.5677(2) 0.5883(3) 0.2847(2) 0.0168(7) Uani 1.000000 1 . . . .
C15A C 0.5 0.0366(4) 0.25 0.0155(11) Uani 1.000000 2 S T P .
C14A C 0.4366(3) 0.0877(3) 0.1914(2) 0.0144(8) Uani 1.000000 1 . . . .
H14A H 0.3929(3) 0.0536(3) 0.1512(2) 0.0173(9) Uiso 1.000000 1 R . . .
C1A C 0.5 0.5325(4) 0.25 0.0130(10) Uani 1.000000 2 S T P .
C13A C 0.4360(2) 0.1884(3) 0.1907(2) 0.0129(7) Uani 1.000000 1 . . . .
C1D1 C 0.3047(3) 0.2593(3) 0.4488(3) 0.0170(8) Uani 1.000000 1 . . . .
C17A C 0.5 -0.0713(5) 0.25 0.0243(13) Uani 1.000000 2 S T P .
H17a H 0.445(4) -0.0948(5) 0.256(10) 0.036(2) Uiso 0.500000 1 GR . . -1
H17b H 0.508(10) -0.0948(5) 0.197(4) 0.036(2) Uiso 0.500000 1 GR . . -1
H17c H 0.547(6) -0.0948(5) 0.297(6) 0.036(2) Uiso 0.500000 1 GR . . -1
C12A C 0.5 0.2416(4) 0.25 0.0088(10) Uani 1.000000 2 S T P .
C7A C 0.7478(3) 0.4759(3) 0.4464(3) 0.0207(9) Uani 1.000000 1 . . . .
H7A H 0.7602(3) 0.4516(3) 0.5020(3) 0.0248(11) Uiso 1.000000 1 R . . .
C2D1 C 0.2288(3) 0.3109(3) 0.4326(3) 0.0173(8) Uani 1.000000 1 . . . .
C3A C 0.6505(2) 0.5515(3) 0.3271(3) 0.0150(8) Uani 1.000000 1 . . . .
C3D1 C 0.3249(3) 0.1993(3) 0.5165(3) 0.0175(8) Uani 1.000000 1 . . . .
C8A C 0.6665(3) 0.5152(3) 0.4080(3) 0.0166(8) Uani 1.000000 1 . . . .
C11A C 0.5986(3) 0.5153(4) 0.4529(3) 0.0238(9) Uani 1.000000 1 . . . .
H11a H 0.5561(14) 0.465(2) 0.4291(17) 0.0358(14) Uiso 1.000000 1 GR . . .
H11b H 0.6251(5) 0.502(3) 0.5127(5) 0.0358(14) Uiso 1.000000 1 GR . . .
H11c H 0.5703(18) 0.5783(10) 0.446(2) 0.0358(14) Uiso 1.000000 1 GR . . .
C6A C 0.8105(3) 0.4715(4) 0.4056(3) 0.0237(9) Uani 1.000000 1 . . . .
C2A C 0.5460(3) 0.6918(3) 0.2803(3) 0.0275(11) Uani 1.000000 1 . . . .
H2Aa H 0.5854(3) 0.7297(3) 0.2574(3) 0.0330(13) Uiso 1.000000 1 R . . .
H2Ab H 0.5474(3) 0.7175(3) 0.3360(3) 0.0330(13) Uiso 1.000000 1 R . . .
C16A C 0.3657(3) 0.2408(3) 0.1259(3) 0.0198(9) Uani 1.000000 1 . . . .
H16a H 0.3902(5) 0.274(2) 0.0867(14) 0.0296(13) Uiso 1.000000 1 GR . . .
H16b H 0.3228(12) 0.1943(4) 0.0951(16) 0.0296(13) Uiso 1.000000 1 GR . . .
H16c H 0.3383(16) 0.2875(19) 0.1540(3) 0.0296(13) Uiso 1.000000 1 GR . . .
C4A C 0.7134(3) 0.5499(3) 0.2852(3) 0.0215(9) Uani 1.000000 1 . . . .
C9A C 0.6954(4) 0.5881(5) 0.1967(3) 0.0354(12) Uani 1.000000 1 . . . .
H9Aa H 0.6385(13) 0.567(3) 0.1631(9) 0.0531(18) Uiso 1.000000 1 GR . . .
H9Ab H 0.697(3) 0.6586(5) 0.1980(4) 0.0531(18) Uiso 1.000000 1 GR . . .
H9Ac H 0.7388(18) 0.564(3) 0.1718(11) 0.0531(18) Uiso 1.000000 1 GR . . .
C5A C 0.7923(3) 0.5105(4) 0.3257(3) 0.0244(10) Uani 1.000000 1 . . . .
H5A H 0.8356(3) 0.5101(4) 0.2979(3) 0.0293(11) Uiso 1.000000 1 R . . .
C10A C 0.8962(3) 0.4264(5) 0.4463(4) 0.0359(13) Uani 1.000000 1 . . . .
H10a H 0.9062(13) 0.424(3) 0.5072(4) 0.0539(19) Uiso 1.000000 1 GR . . .
H10b H 0.8971(11) 0.3609(13) 0.425(2) 0.0539(19) Uiso 1.000000 1 GR . . .
H10c H 0.9413(4) 0.4647(19) 0.434(2) 0.0539(19) Uiso 1.000000 1 GR . . .

loop_
_atom_site_aniso_label
_atom_site_aniso_U_11
_atom_site_aniso_U_22
_atom_site_aniso_U_33
_atom_site_aniso_U_12
_atom_site_aniso_U_13
_atom_site_aniso_U_23
Au1A 0.0081(5) 0.0132(6) 0.0044(5) -0.000000 0.0015(3) 0.000000
I1D1 0.0167(6) 0.0461(8) 0.0129(6) -0.0073(4) 0.0119(4) -0.0070(4)
F1D1 0.0304(15) 0.0415(16) 0.0202(14) 0.0083(13) 0.0102(12) 0.0135(12)
F2D1 0.0158(12) 0.0430(17) 0.0277(14) 0.0104(12) 0.0063(10) 0.0032(12)
N1A 0.0126(16) 0.0128(16) 0.0192(17) -0.0010(13) -0.0047(13) -0.0003(14)
C15A 0.019(3) 0.014(3) 0.014(3) -0.000000 0.005(2) 0.000000
C14A 0.0174(19) 0.0125(18) 0.0127(18) -0.0022(15) 0.0036(15) -0.0023(15)
C1A 0.018(3) 0.007(3) 0.011(2) -0.000000 -0.000(2) 0.000000
C13A 0.0133(18) 0.0161(19) 0.0098(17) 0.0001(15) 0.0043(15) -0.0009(14)
C1D1 0.0110(17) 0.028(2) 0.0136(19) -0.0062(16) 0.0065(15) -0.0081(16)
C17A 0.029(3) 0.016(3) 0.026(3) -0.000000 0.004(3) 0.000000
C12A 0.013(2) 0.007(2) 0.009(2) -0.000000 0.007(2) 0.000000
C7A 0.020(2) 0.025(2) 0.0126(19) 0.0007(17) -0.0024(16) -0.0007(16)
C2D1 0.0153(18) 0.022(2) 0.0148(19) -0.0015(16) 0.0047(15) -0.0008(16)
C3A 0.0111(17) 0.0143(18) 0.0149(19) -0.0011(14) -0.0035(14) -0.0012(15)
C3D1 0.0139(18) 0.024(2) 0.0164(19) 0.0017(16) 0.0066(15) -0.0037(16)
C8A 0.0142(18) 0.0156(19) 0.0170(19) -0.0030(15) -0.0001(15) -0.0022(15)
C11A 0.022(2) 0.033(3) 0.016(2) -0.0013(19) 0.0055(17) -0.0050(18)
C6A 0.0151(19) 0.028(2) 0.023(2) 0.0002(17) -0.0020(16) -0.0039(18)
C2A 0.022(2) 0.014(2) 0.038(3) 0.0001(17) -0.005(2) -0.0044(19)
C16A 0.018(2) 0.017(2) 0.018(2) 0.0011(16) -0.0045(16) 0.0032(16)
C4A 0.019(2) 0.026(2) 0.018(2) -0.0044(17) 0.0023(16) 0.0023(17)
C9A 0.033(3) 0.053(3) 0.021(2) -0.000(3) 0.009(2) 0.016(2)
C5A 0.016(2) 0.037(3) 0.020(2) -0.0001(18) 0.0050(17) 0.0009(19)
C10A 0.019(2) 0.055(4) 0.030(3) 0.008(2) 0.001(2) 0.000(2)

loop_
_atom_type_symbol
_atom_type_scat_dispersion_real
_atom_type_scat_dispersion_imag
_atom_type_scat_Cromer_Mann_a1
_atom_type_scat_Cromer_Mann_a2
_atom_type_scat_Cromer_Mann_a3
_atom_type_scat_Cromer_Mann_a4
_atom_type_scat_Cromer_Mann_b1
_atom_type_scat_Cromer_Mann_b2
_atom_type_scat_Cromer_Mann_b3
_atom_type_scat_Cromer_Mann_b4
_atom_type_scat_Cromer_Mann_c
_atom_type_scat_source
_atom_type_scat_dispersion_source
Au -4.01093 7.72880 16.88190 18.59130 25.55820 5.86000 0.46110 8.62160 1.48260 36.39560 12.06580 'International Tables Volume C Table 6.1.1.4 (pp. 500-502)' 'Henke, Gullikson and Davis, At. Data and Nucl. Data Tables, 1993, 54, 2'
C 0.01920 0.00962 2.31000 1.02000 1.58860 0.86500 20.84390 10.20750 0.56870 51.65120 0.21560 'International Tables Volume C Table 6.1.1.4 (pp. 500-502)' 'Henke, Gullikson and Davis, At. Data and Nucl. Data Tables, 1993, 54, 2'
F 0.07537 0.05506 3.53920 2.64120 1.51700 1.02430 10.28250 4.29440 0.26150 26.14760 0.27760 'International Tables Volume C Table 6.1.1.4 (pp. 500-502)' 'Henke, Gullikson and Davis, At. Data and Nucl. Data Tables, 1993, 54, 2'
H 0.00000 0.00000 0.49300 0.32291 0.14019 0.04081 10.51090 26.12570 3.14236 57.79970 0.00304 'International Tables Volume C Table 6.1.1.4 (pp. 500-502)' 'Henke, Gullikson and Davis, At. Data and Nucl. Data Tables, 1993, 54, 2'
I -0.19206 6.94430 20.14720 18.99490 7.51380 2.27350 4.34700 0.38140 27.76600 66.87760 4.07120 'International Tables Volume C Table 6.1.1.4 (pp. 500-502)' 'Henke, Gullikson and Davis, At. Data and Nucl. Data Tables, 1993, 54, 2'
N 0.03256 0.01839 12.21260 3.13220 2.01250 1.16630 0.00570 9.89330 28.99750 0.58260 -11.52900 'International Tables Volume C Table 6.1.1.4 (pp. 500-502)' 'Henke, Gullikson and Davis, At. Data and Nucl. Data Tables, 1993, 54, 2'

loop_
_geom_angle_atom_site_label_1
_geom_angle_atom_site_label_2
_geom_angle_atom_site_label_3
_geom_angle
_geom_angle_site_symmetry_1
_geom_angle_site_symmetry_3
_geom_angle_publ_flag
C12A Au1A C1A 180.0 . . ?
C3A N1A C1A 123.5(4) . . ?
C2A N1A C1A 112.8(4) . . ?
C2A N1A C3A 123.5(3) . . ?
C14A C15A C14A 118.7(6) 2_655 . ?
C17A C15A C14A 120.6(3) . 2_655 ?
C17A C15A C14A 120.6(3) . . ?
H14A C14A C15A 119.4(3) . . ?
C13A C14A C15A 121.1(4) . . ?
C13A C14A H14A 119.4(2) . . ?
N1A C1A Au1A 125.5(2) . . ?
N1A C1A Au1A 125.5(2) 2_655 . ?
N1A C1A N1A 109.0(5) 2_655 . ?
C12A C13A C14A 120.9(4) . . ?
C16A C13A C14A 119.2(4) . . ?
C16A C13A C12A 119.9(4) . . ?
C2D1 C1D1 I1D1 120.7(3) . . ?
C3D1 C1D1 I1D1 121.8(3) . . ?
C3D1 C1D1 C2D1 117.6(4) . . ?
H17a C17A C15A 109.5 2_655 . ?
H17a C17A C15A 109.5 . . ?
H17a C17A H17a 141.1(4) . 2_655 ?
H17b C17A C15A 109.5 . . ?
H17b C17A C15A 109.5 2_655 . ?
H17b C17A H17a 109.5 2_655 2_655 ?
H17b C17A H17a 56.3 . 2_655 ?
H17b C17A H17a 56.3 2_655 . ?
H17b C17A H17a 109.5 . . ?
H17b C17A H17b 141.1(16) 2_655 . ?
H17c C17A C15A 109.5 . . ?
H17c C17A C15A 109.5 2_655 . ?
H17c C17A H17a 109.5 . . ?
H17c C17A H17a 109.5 2_655 2_655 ?
H17c C17A H17a 56.3 2_655 . ?
H17c C17A H17a 56.3 . 2_655 ?
H17c C17A H17b 56.3 . 2_655 ?
H17c C17A H17b 56.3 2_655 . ?
H17c C17A H17b 109.5 . . ?
H17c C17A H17b 109.5 2_655 2_655 ?
H17c C17A H17c 141(2) 2_655 . ?
C13A C12A Au1A 121.4(2) . . ?
C13A C12A Au1A 121.4(2) 2_655 . ?
C13A C12A C13A 117.2(5) 2_655 . ?
C8A C7A H7A 119.1(3) . . ?
C6A C7A H7A 119.1(3) . . ?
C6A C7A C8A 121.9(4) . . ?
C1D1 C2D1 F1D1 120.6(4) . . ?
C3D1 C2D1 F1D1 118.5(4) 7_556 . ?
C3D1 C2D1 C1D1 120.9(4) 7_556 . ?
C8A C3A N1A 119.6(4) . . ?
C4A C3A N1A 119.0(4) . . ?
C4A C3A C8A 121.4(4) . . ?
C1D1 C3D1 F2D1 120.7(4) . . ?
C2D1 C3D1 F2D1 117.8(4) 7_556 . ?
C2D1 C3D1 C1D1 121.6(4) 7_556 . ?
C3A C8A C7A 117.8(4) . . ?
C11A C8A C7A 120.5(4) . . ?
C11A C8A C3A 121.6(4) . . ?
H11a C11A C8A 109.5 . . ?
H11b C11A C8A 109.5 . . ?
H11b C11A H11a 109.5 . . ?
H11c C11A C8A 109.5 . . ?
H11c C11A H11a 109.5 . . ?
H11c C11A H11b 109.5 . . ?
C5A C6A C7A 118.2(4) . . ?
C10A C6A C7A 121.3(4) . . ?
C10A C6A C5A 120.5(4) . . ?
C2A C2A N1A 101.9(2) 2_655 . ?
H2Aa C2A N1A 111.4(3) . . ?
H2Ab C2A N1A 111.4(3) . . ?
H2Ab C2A H2Aa 109.3 . . ?
H16a C16A C13A 109.5 . . ?
H16b C16A C13A 109.5 . . ?
H16b C16A H16a 109.5 . . ?
H16c C16A C13A 109.5 . . ?
H16c C16A H16a 109.5 . . ?
H16c C16A H16b 109.5 . . ?
C9A C4A C3A 121.2(4) . . ?
C5A C4A C3A 118.5(4) . . ?
C5A C4A C9A 120.3(4) . . ?
H9Aa C9A C4A 109.5 . . ?
H9Ab C9A C4A 109.5 . . ?
H9Ab C9A H9Aa 109.5 . . ?
H9Ac C9A C4A 109.5 . . ?
H9Ac C9A H9Aa 109.5 . . ?
H9Ac C9A H9Ab 109.5 . . ?
C4A C5A C6A 122.2(4) . . ?
H5A C5A C6A 118.9(3) . . ?
H5A C5A C4A 118.9(3) . . ?
H10a C10A C6A 109.5 . . ?
H10b C10A C6A 109.5 . . ?
H10b C10A H10a 109.5 . . ?
H10c C10A C6A 109.5 . . ?
H10c C10A H10a 109.5 . . ?
H10c C10A H10b 109.5 . . ?

loop_
_geom_bond_atom_site_label_1
_geom_bond_atom_site_label_2
_geom_bond_distance
_geom_bond_site_symmetry_2
_geom_bond_publ_flag
Au1A C1A 2.019(6) . ?
Au1A C12A 2.023(5) . ?
I1D1 C1D1 2.097(4) . ?
F1D1 C2D1 1.337(5) . ?
F2D1 C3D1 1.344(5) . ?
N1A C1A 1.335(5) . ?
N1A C3A 1.424(5) . ?
N1A C2A 1.478(6) . ?
C15A C14A 1.393(5) . ?
C15A C14A 1.393(5) 2_655 ?
C15A C17A 1.500(8) . ?
C14A H14A 0.9500 . ?
C14A C13A 1.400(6) . ?
C13A C12A 1.418(5) . ?
C13A C16A 1.513(5) . ?
C1D1 C2D1 1.388(6) . ?
C1D1 C3D1 1.365(7) . ?
C17A H17a 0.9800 . ?
C17A H17a 0.9800 2_655 ?
C17A H17b 0.9800 . ?
C17A H17b 0.9800 2_655 ?
C17A H17c 0.9800 2_655 ?
C17A H17c 0.9800 . ?
C7A H7A 0.9500 . ?
C7A C8A 1.405(6) . ?
C7A C6A 1.386(7) . ?
C2D1 C3D1 1.392(6) 7_556 ?
C3A C8A 1.392(6) . ?
C3A C4A 1.400(6) . ?
C8A C11A 1.507(6) . ?
C11A H11a 0.9800 . ?
C11A H11b 0.9800 . ?
C11A H11c 0.9800 . ?
C6A C5A 1.388(7) . ?
C6A C10A 1.502(6) . ?
C2A C2A 1.545(9) 2_655 ?
C2A H2Aa 0.9900 . ?
C2A H2Ab 0.9900 . ?
C16A H16a 0.9800 . ?
C16A H16b 0.9800 . ?
C16A H16c 0.9800 . ?
C4A C9A 1.513(6) . ?
C4A C5A 1.380(6) . ?
C9A H9Aa 0.9800 . ?
C9A H9Ab 0.9800 . ?
C9A H9Ac 0.9800 . ?
C5A H5A 0.9500 . ?
C10A H10a 0.9800 . ?
C10A H10b 0.9800 . ?
C10A H10c 0.9800 . ?

loop_
_geom_torsion_atom_site_label_1
_geom_torsion_atom_site_label_2
_geom_torsion_atom_site_label_3
_geom_torsion_atom_site_label_4
_geom_torsion
_geom_torsion_site_symmetry_1
_geom_torsion_site_symmetry_2
_geom_torsion_site_symmetry_3
_geom_torsion_site_symmetry_4
_geom_torsion_publ_flag
Au1A C1A N1A C3A -0.0(2) . . . . ?
Au1A C1A N1A C3A -0.0(2) . . 2_655 2_655 ?
Au1A C1A N1A C2A -175.4(3) . . . . ?
Au1A C1A N1A C2A -175.4(3) . . 2_655 2_655 ?
Au1A C12A C13A C14A -179.9(3) . . . . ?
Au1A C12A C13A C14A -179.9(3) . . 2_655 2_655 ?
Au1A C12A C13A C16A -0.2(2) . . 2_655 2_655 ?
Au1A C12A C13A C16A -0.2(2) . . . . ?
I1D1 C1D1 C2D1 F1D1 -1.1(4) . . . . ?
I1D1 C1D1 C2D1 C3D1 178.8(3) . . . 7_556 ?
I1D1 C1D1 C3D1 F2D1 1.3(4) . . . . ?
I1D1 C1D1 C3D1 C2D1 -178.8(3) . . . 7_556 ?
F1D1 C2D1 C1D1 C3D1 179.5(4) . . . . ?
F1D1 C2D1 C3D1 F2D1 0.7(5) . . 7_556 7_556 ?
F1D1 C2D1 C3D1 C1D1 -179.4(4) . . 7_556 7_556 ?
F2D1 C3D1 C1D1 C2D1 -179.2(4) . . . . ?
F2D1 C3D1 C2D1 C1D1 179.2(4) . . 7_556 7_556 ?
N1A C1A N1A C3A 180.0(2) . . 2_655 2_655 ?
N1A C1A N1A C2A 4.6(3) . . 2_655 2_655 ?
N1A C3A C8A C7A 177.3(4) . . . . ?
N1A C3A C8A C11A -1.0(5) . . . . ?
N1A C3A C4A C9A 1.1(5) . . . . ?
N1A C3A C4A C5A -177.4(4) . . . . ?
N1A C2A C2A N1A 12.13(18) . . 2_655 2_655 ?
C15A C14A C13A C12A -0.2(4) 2_655 . . . ?
C15A C14A C13A C12A -0.2(4) . . . . ?
C15A C14A C13A C16A -179.9(3) . . . . ?
C15A C14A C13A C16A -179.9(3) 2_655 . . . ?
C14A C13A C12A C13A 0.1(5) . . . 2_655 ?
C13A C12A C13A C16A 179.8(2) . . 2_655 2_655 ?
C1D1 C2D1 C3D1 C1D1 0.7(4) . . 7_556 7_556 ?
C1D1 C3D1 C2D1 C1D1 -0.7(4) . . 7_556 7_556 ?
C7A C8A C3A C4A -0.6(5) . . . . ?
C7A C6A C5A C4A -2.4(5) . . . . ?
C3A C4A C5A C6A 1.0(5) . . . . ?
C6A C5A C4A C9A -177.6(5) . . . . ?

loop_
_atom_site_anharm_gc_c_label
_atom_site_anharm_gc_c_111
_atom_site_anharm_gc_c_112
_atom_site_anharm_gc_c_113
_atom_site_anharm_gc_c_122
_atom_site_anharm_gc_c_123
_atom_site_anharm_gc_c_133
_atom_site_anharm_gc_c_222
_atom_site_anharm_gc_c_223
_atom_site_anharm_gc_c_233
_atom_site_anharm_gc_c_333
Au1A -0.0 -0.000000001(12) -0.0 -0.0 0.000000003(8) -0.0 0.00000001(4) -0.0 0.000000005(11) 0.0
I1D1 -0.00000001(3) -0.00000000(2) 0.000000001(16) 0.00000001(3) -0.000000026(13) 0.000000016(16) 0.00000003(7) 0.00000001(2) -0.000000023(18) 0.00000002(3)

loop_
_atom_site_anharm_gc_d_label
_atom_site_anharm_gc_d_1111
_atom_site_anharm_gc_d_1112
_atom_site_anharm_gc_d_1113
_atom_site_anharm_gc_d_1122
_atom_site_anharm_gc_d_1123
_atom_site_anharm_gc_d_1133
_atom_site_anharm_gc_d_1222
_atom_site_anharm_gc_d_1223
_atom_site_anharm_gc_d_1233
_atom_site_anharm_gc_d_1333
_atom_site_anharm_gc_d_2222
_atom_site_anharm_gc_d_2223
_atom_site_anharm_gc_d_2233
_atom_site_anharm_gc_d_2333
_atom_site_anharm_gc_d_3333
Au1A -0.0000000049(18) -0.0 -0.0000000018(8) -0.0000000041(8) -0.0 -0.0000000044(7) -0.0 0.0000000017(5) -0.0 -0.0000000032(8) 0.000000043(4) -0.0 0.0000000008(8) -0.0 -0.0000000169(15)
I1D1 -0.000000006(2) 0.0000000007(11) -0.0000000012(11) -0.0000000031(12) -0.0000000001(6) -0.0000000041(9) 0.0000000027(18) 0.0000000012(8) -0.0000000000(6) -0.0000000025(10) 0.000000041(6) 0.0000000023(18) -0.0000000002(11) 0.0000000005(10) -0.0000000172(19)
